data_4330306
loop_
_publ_author_name
'Endrit Shurdha'
'Saul H. Lapidus'
'Peter W. Stephens'
'Curtis E. Moore'
'Arnold L. Rheingold'
'Joel S. Miller'

_publ_contact_author_address
; 
Department of Chemistry
University of Utah
Salt Lake City
UT 84112-0850
USA 
;
_publ_contact_author_email JSMILLER@chem.utah.edu
_publ_contact_author_name 'Joel S. Miller'
_publ_section_title
;
 Extended Network Thiocyanate- and Tetracyanoethanide-Based First-Row
 Transition Metal Complexes
;
_journal_name_full 'Inorganic Chemistry'
_journal_page_first 9655
_journal_page_last 9665
_journal_paper_doi 10.1021/ic300804y
_journal_volume 51
_journal_year 2012
_chemical_formula_moiety 'C18 H12 Fe N8 O2'
_chemical_formula_sum 'C18 H12 Fe N8 O2'
_chemical_formula_weight 428.21
_chemical_name_systematic
;
?
;
_space_group_IT_number 14
_symmetry_cell_setting monoclinic
_symmetry_Int_Tables_number 14
_symmetry_space_group_name_Hall '-P 2ybc'
_symmetry_space_group_name_H-M 'P 1 21/c 1'
_cell_angle_alpha 90
_cell_angle_beta 100.146(4)
_cell_angle_gamma 90
_cell_formula_units_Z 2
_cell_length_a 7.8809(3)
_cell_length_b 11.4483(5)
_cell_length_c 11.5662(4)
_cell_measurement_temperature 295
_cell_volume 1027.22(7)
_computing_cell_refinement TOPAS-Academic
_computing_data_collection SPEC
_computing_data_reduction TOPAS-Academic
_computing_structure_refinement TOPAS-Academic
_computing_structure_solution TOPAS-Academic
_diffrn_ambient_temperature 295
_diffrn_detector 'NaI scintillation counter'
_diffrn_measurement_device_type 'Huber diffractometer'
_diffrn_radiation_monochromator 'Si(111) channel cut'
_diffrn_radiation_type synchrotron
_diffrn_radiation_wavelength 0.69938
_diffrn_source synchrotron
_pd_block_diffractogram_id ES-3-59
_pd_char_colour tan
_pd_instr_location
;
X16C, National Synchrotron Light Source, Brookhaven National Laboratory
;
_pd_meas_2theta_range_inc 0.005
_pd_meas_2theta_range_max 35.0
_pd_meas_2theta_range_min 4.0
_pd_meas_number_of_points 6201
_pd_meas_scan_method step
_pd_proc_2theta_range_inc 0.005
_pd_proc_2theta_range_max 35.0
_pd_proc_2theta_range_min 4.0
_pd_proc_ls_background_function
;
1 Pearson-Voight peaks and Chebyshev polynomial with 8 coefficients
;
_pd_proc_ls_pref_orient_corr
;
none
;
_pd_proc_ls_profile_function
;
Simple_Axial_model function with Rp=9999,Rs=330 in TOPAS-Academic
;
_pd_proc_ls_prof_R_factor 0.02429
_pd_proc_ls_prof_wR_expected 0.01447
_pd_proc_ls_prof_wR_factor 0.02978
_pd_proc_wavelength 0.69938
_pd_spec_mounting
;
capillary
;
_pd_spec_mount_mode transmission
_pd_spec_shape cylinder
_refine_ls_goodness_of_fit_all 2.058
_refine_ls_number_parameters 56
_refine_ls_weighting_details 1/(sigma*sigma)
_refine_ls_weighting_scheme sigma
_cod_data_source_file ic300804y_si_002_4.cif
_cod_data_source_block ES-3-59
_cod_original_cell_volume 1027.21(7)
_cod_original_sg_symbol_H-M 'P 21/c'
_cod_database_code 4330306
_cod_database_fobs_code 4330306

loop_
_symmetry_equiv_pos_site_id
_symmetry_equiv_pos_as_xyz
1 x,y,z
2 -x,1/2+y,1/2-z
3 -x,-y,-z
4 x,1/2-y,1/2+z

loop_
_atom_site_label
_atom_site_type_symbol
_atom_site_thermal_displace_type
_atom_site_fract_x
_atom_site_fract_y
_atom_site_fract_z
_atom_site_occupancy
_atom_site_U_iso_or_equiv
Fe1 Fe Uiso 1.00000 0.50000 0.50000 1.000 0.0127(5)
O1 O Uiso 0.7400(9) 0.4454(6) 0.4587(3) 1.000 0.0242(14)
N1 N Uiso 1.0246(8) 0.4365(3) 0.3434(4) 1.000 0.0242(14)
N2 N Uiso 0.9314(5) 0.6718(3) 0.4296(5) 1.000 0.0242(14)
N3 N Uiso 1.2092(7) 0.6680(4) 0.1647(3) 1.000 0.0242(14)
N4 N Uiso 1.2930(6) 0.4111(3) -0.09046(19) 1.000 0.0242(14)
C1 C Uiso 1.0906(7) 0.4880(3) 0.0440(3) 1.000 0.0242(14)
C2 C Uiso 1.0664(3) 0.3871(3) 0.1334(3) 1.000 0.0242(14)
C3 C Uiso 1.0430(6) 0.4158(3) 0.2511(3) 1.000 0.0242(14)
C4 C Uiso 0.9322(4) 0.7665(3) 0.4029(4) 1.000 0.0242(14)
C5 C Uiso 1.1572(6) 0.5886(4) 0.1126(3) 1.000 0.0242(14)
C6 C Uiso 1.2044(8) 0.4440(3) -0.0310(3) 1.000 0.0242(14)
C13 C Uiso 0.6101(6) 0.3888(4) 0.4382(4) 1.000 0.0242(14)
C14 C Uiso 0.5042(9) 0.3912(4) 0.3206(6) 1.000 0.0242(14)
C15 C Uiso 0.5573(9) 0.3171(5) 0.5307(7) 1.000 0.0242(14)
H14A H Uiso 0.414 0.440 0.321 1.000 0.0242(14)
H14B H Uiso 0.569 0.417 0.2690 1.000 0.0242(14)
H14C H Uiso 0.466 0.3185 0.301 1.000 0.0242(14)
H15A H Uiso 0.623 0.253 0.541 1.000 0.0242(14)
H15B H Uiso 0.571 0.359 0.5977 1.000 0.0242(14)
H15C H Uiso 0.4458 0.297 0.509 1.000 0.0242(14)

loop_
_geom_angle_atom_site_label_1
_geom_angle_atom_site_label_2
_geom_angle_atom_site_label_3
_geom_angle
_geom_angle_site_symmetry_1
_geom_angle_site_symmetry_3
_geom_angle_publ_flag
O1 Fe1 N1 86.1(2) . . yes
O1 Fe1 N2 90.9(2) . . yes
O1 Fe1 O1 180.00 . 3_766 yes
O1 Fe1 N1 93.9(2) . 3_766 yes
O1 Fe1 N2 89.1(2) . 3_766 yes
N1 Fe1 N2 92.72(18) . . yes
O1 Fe1 N1 93.9(2) 3_766 . yes
N1 Fe1 N1 180.00 . 3_766 yes
N1 Fe1 N2 87.28(18) . 3_766 yes
O1 Fe1 N2 89.1(2) 3_766 . yes
N1 Fe1 N2 87.28(18) 3_766 . yes
N2 Fe1 N2 180.00 . 3_766 yes
O1 Fe1 N1 86.1(2) 3_766 3_766 yes
O1 Fe1 N2 90.9(2) 3_766 3_766 yes
N1 Fe1 N2 92.72(18) 3_766 3_766 yes
Fe1 O1 C13 164.5(6) . . yes
Fe1 N1 C3 170.6(3) . . yes
Fe1 N2 C4 164.9(4) . . yes
C2 C1 C5 107.3(3) . . no
C2 C1 C6 107.3(3) . . no
C1 C1 C2 109.8(3) 3_765 . no
C5 C1 C6 113.9(4) . . no
C1 C1 C5 113.8(3) 3_765 . no
C1 C1 C6 104.7(3) 3_765 . no
C1 C2 C3 120.0(3) . . no
C1 C2 C4 120.0(3) . 2_745 no
C3 C2 C4 120.1(3) . 2_745 no
N1 C3 C2 179.0(4) . . yes
N2 C4 C2 179.0(5) . 2_755 yes
N3 C5 C1 179.0(4) . . yes
N4 C6 C1 179.0(4) . . yes
O1 C13 C14 120.0(5) . . yes
O1 C13 C15 120.0(5) . . yes
C14 C13 C15 120.0(5) . . no
C13 C14 H14A 109.1 . . no
C13 C14 H14B 108.9 . . no
C13 C14 H14C 109 . . no
H14A C14 H14B 110 . . no
H14A C14 H14C 110 . . no
H14B C14 H14C 110 . . no
C13 C15 H15A 109 . . no
C13 C15 H15B 109 . . no
C13 C15 H15C 109 . . no
H15A C15 H15B 110 . . no
H15A C15 H15C 110 . . no
H15B C15 H15C 110 . . no

loop_
_geom_bond_atom_site_label_1
_geom_bond_atom_site_label_2
_geom_bond_distance
_geom_bond_site_symmetry_2
_geom_bond_publ_flag
Fe1 O1 2.115(7) . yes
Fe1 N1 1.993(5) . yes
Fe1 N2 2.161(4) . yes
Fe1 O1 2.115(7) 3_766 yes
Fe1 N1 1.993(5) 3_766 yes
Fe1 N2 2.161(4) 3_766 yes
O1 C13 1.199(8) . yes
N1 C3 1.128(6) . yes
N2 C4 1.128(5) . yes
N3 C5 1.127(6) . yes
N4 C6 1.128(6) . yes
C1 C2 1.584(5) . no
C1 C5 1.444(6) . no
C1 C6 1.444(7) . no
C1 C1 1.624(7) 3_765 no
C2 C3 1.444(5) . no
C2 C4 1.444(5) 2_745 no
C13 C14 1.465(8) . no
C13 C15 1.466(9) . no
C14 H14A 0.91 . no
C14 H14B 0.90 . no
C14 H14C 0.90 . no
C15 H15A 0.89 . no
C15 H15B 0.90 . no
C15 H15C 0.90 . no

loop_
_geom_torsion_atom_site_label_1
_geom_torsion_atom_site_label_2
_geom_torsion_atom_site_label_3
_geom_torsion_atom_site_label_4
_geom_torsion
_geom_torsion_site_symmetry_1
_geom_torsion_site_symmetry_3
_geom_torsion_site_symmetry_4
_geom_torsion_publ_flag
C5 C1 C2 C3 24.3(5) . . . no
C5 C1 C2 C4 -155.7(3) . . 2_745 no
C6 C1 C2 C3 147.0(4) . . . no
C6 C1 C2 C4 -33.0(5) . . 2_745 no
C1 C1 C2 C3 -99.8(4) 3_765 . . no
C1 C1 C2 C4 80.2(4) 3_765 . 2_745 no
C2 C1 C1 C2 180.0(3) . 3_765 3_765 no
C2 C1 C1 C5 -59.8(4) . 3_765 3_765 no
C2 C1 C1 C6 65.2(4) . 3_765 3_765 no
C5 C1 C1 C2 59.8(4) . 3_765 3_765 no
C5 C1 C1 C5 180.0(4) . 3_765 3_765 no
C5 C1 C1 C6 -55.1(4) . 3_765 3_765 no
C6 C1 C1 C2 -65.2(4) . 3_765 3_765 no
C6 C1 C1 C5 55.1(4) . 3_765 3_765 no
C6 C1 C1 C6 -180.0(3) . 3_765 3_765 no
